data_4025441
loop_
_publ_author_name
'Xiaocong Xie'
'Zhe Yang'
'Joseph M. Fox'

_publ_section_title
;
 Stereospecific Synthesis of Alkylidenecyclopropanes via Sequential
 Cyclopropene Carbomagnesation/1,3-Carbon Shift
;
_journal_name_full 'Journal of Organic Chemistry'
_journal_page_first 3847
_journal_page_last 3850
_journal_paper_doi 10.1021/jo1002938
_journal_volume 75
_journal_year 2010
_chemical_formula_sum 'C21 H19 N O4'
_chemical_formula_weight 349.37
_chemical_name_systematic
; 
 ? 
;
_space_group_IT_number 19
_symmetry_cell_setting orthorhombic
_symmetry_space_group_name_Hall 'P 2ac 2ab'
_symmetry_space_group_name_H-M 'P 21 21 21'
_atom_sites_solution_hydrogens geom
_atom_sites_solution_primary direct
_atom_sites_solution_secondary difmap
_audit_creation_method SHELXL-97
_cell_angle_alpha 90.00
_cell_angle_beta 90.00
_cell_angle_gamma 90.00
_cell_formula_units_Z 4
_cell_length_a 10.162(2)
_cell_length_b 11.882(3)
_cell_length_c 15.104(5)
_cell_measurement_reflns_used 67
_cell_measurement_temperature 298(2)
_cell_measurement_theta_max 23.48
_cell_measurement_theta_min 2.22
_cell_volume 1823.7(8)
_computing_cell_refinement 'SMART, Bruker (2000)'
_computing_data_collection 'SMART, Bruker (2000)'
_computing_data_reduction 'XPREP, Bruker (2000)'
_computing_molecular_graphics 'SHELXTL, Bruker (2000)'
_computing_publication_material 'SHELXTL, Bruker (2000)'
_computing_structure_refinement 'SHELXL-97 (Sheldrick, 1997)'
_computing_structure_solution 'SHELXS-97 (Sheldrick, 1990)'
_diffrn_ambient_temperature 298(2)
_diffrn_measured_fraction_theta_full 0.651
_diffrn_measured_fraction_theta_max 0.651
_diffrn_measurement_device_type 'CCD area detector'
_diffrn_measurement_method 'phi and omega scans'
_diffrn_radiation_monochromator graphite
_diffrn_radiation_source 'fine-focus sealed tube'
_diffrn_radiation_type MoK\a
_diffrn_radiation_wavelength 0.71073
_diffrn_reflns_av_R_equivalents 0.0150
_diffrn_reflns_av_sigmaI/netI 0.0560
_diffrn_reflns_limit_h_max 13
_diffrn_reflns_limit_h_min -13
_diffrn_reflns_limit_k_max 15
_diffrn_reflns_limit_k_min -15
_diffrn_reflns_limit_l_max 17
_diffrn_reflns_limit_l_min -17
_diffrn_reflns_number 2533
_diffrn_reflns_theta_full 28.10
_diffrn_reflns_theta_max 28.10
_diffrn_reflns_theta_min 2.42
_diffrn_standards_decay_% <1
_exptl_absorpt_coefficient_mu 0.088
_exptl_absorpt_correction_T_max 0.9930
_exptl_absorpt_correction_T_min 0.9825
_exptl_absorpt_correction_type multi-scan
_exptl_absorpt_process_details 'SADABS, Bruker (2000)'
_exptl_crystal_colour colourless
_exptl_crystal_density_diffrn 1.272
_exptl_crystal_density_method 'not measured'
_exptl_crystal_description block
_exptl_crystal_F_000 736
_exptl_crystal_size_max 0.20
_exptl_crystal_size_mid 0.10
_exptl_crystal_size_min 0.08
_refine_diff_density_max 0.099
_refine_diff_density_min -0.090
_refine_diff_density_rms 0.024
_refine_ls_abs_structure_details 'Flack H D (1983), Acta Cryst. A39, 876-881'
_refine_ls_abs_structure_Flack 1(2)
_refine_ls_extinction_method none
_refine_ls_goodness_of_fit_ref 1.021
_refine_ls_hydrogen_treatment constr
_refine_ls_matrix_type full
_refine_ls_number_parameters 235
_refine_ls_number_reflns 2344
_refine_ls_number_restraints 0
_refine_ls_restrained_S_all 1.021
_refine_ls_R_factor_all 0.1116
_refine_ls_R_factor_gt 0.0496
_refine_ls_shift/su_max 0.000
_refine_ls_shift/su_mean 0.000
_refine_ls_structure_factor_coef Fsqd
_refine_ls_weighting_details 'calc w=1/[\s^2^(Fo^2^)+(0.0312P)^2^] where P=(Fo^2^+2Fc^2^)/3'
_refine_ls_weighting_scheme calc
_refine_ls_wR_factor_gt 0.0831
_refine_ls_wR_factor_ref 0.1002
_reflns_number_gt 1216
_reflns_number_total 2344
_reflns_threshold_expression >2sigma(I)
_cod_data_source_file jo1002938_si_003.cif
_cod_data_source_block joef003
_cod_depositor_comments
;
The following automatic conversions were performed:

'_symmetry_cell_setting' value 'Orthorhombic' changed to
'orthorhombic' according to the built-in table from CIF Core
dictionary named 'cif_core.dic' version 2.4.1 from 2010-06-29.

Automatic conversion script
Id: cif_fix_values 1646 2011-03-28 12:23:43Z adriana 
;
_cod_original_cell_volume 1823.9(8)
_cod_database_code 4025441

loop_
_symmetry_equiv_pos_as_xyz
'x, y, z'
'-x+1/2, -y, z+1/2'
'-x, y+1/2, -z+1/2'
'x+1/2, -y+1/2, -z'

loop_
_atom_site_label
_atom_site_type_symbol
_atom_site_fract_x
_atom_site_fract_y
_atom_site_fract_z
_atom_site_U_iso_or_equiv
_atom_site_adp_type
_atom_site_occupancy
_atom_site_symmetry_multiplicity
_atom_site_calc_flag
_atom_site_refinement_flags
_atom_site_disorder_assembly
_atom_site_disorder_group
C1 C 0.2444(4) 0.4196(4) 0.1540(4) 0.0709(14) Uani 1 1 d . . .
C2 C 0.1068(5) 0.4084(4) 0.0350(4) 0.1019(18) Uani 1 1 d . . .
H2A H 0.1300 0.4437 -0.0208 0.122 Uiso 1 1 calc R . .
H2B H 0.0119 0.4005 0.0377 0.122 Uiso 1 1 calc R . .
C3 C 0.1728(4) 0.2937(3) 0.0428(3) 0.0731(13) Uani 1 1 d . . .
H3A H 0.2269 0.2799 -0.0098 0.088 Uiso 1 1 calc R . .
C4 C 0.0872(5) 0.1027(4) 0.0051(3) 0.0909(17) Uani 1 1 d . . .
H4A H 0.1477 0.0996 -0.0410 0.109 Uiso 1 1 calc R . .
C5 C 0.0024(7) 0.0114(5) 0.0206(5) 0.125(3) Uani 1 1 d . . .
H5A H 0.0074 -0.0535 -0.0137 0.150 Uiso 1 1 calc R . .
C6 C -0.0877(6) 0.0208(6) 0.0874(7) 0.128(3) Uani 1 1 d . . .
H6A H -0.1469 -0.0379 0.0962 0.153 Uiso 1 1 calc R . .
C7 C -0.0946(5) 0.1113(7) 0.1412(5) 0.127(2) Uani 1 1 d . . .
H7A H -0.1536 0.1138 0.1882 0.153 Uiso 1 1 calc R . .
C8 C -0.0106(5) 0.2000(4) 0.1237(4) 0.1009(19) Uani 1 1 d . . .
H8A H -0.0164 0.2648 0.1579 0.121 Uiso 1 1 calc R . .
C9 C 0.0808(4) 0.1950(4) 0.0574(3) 0.0678(14) Uani 1 1 d . . .
C10 C 0.3537(4) 0.2346(4) 0.1456(4) 0.0675(13) Uani 1 1 d . . .
C11 C 0.4216(3) 0.2476(3) 0.2319(4) 0.0609(12) Uani 1 1 d . . .
C12 C 0.5541(3) 0.3044(4) 0.2324(3) 0.0645(13) Uani 1 1 d . . .
C13 C 0.5594(3) 0.1990(4) 0.2349(3) 0.0796(16) Uani 1 1 d . . .
H13A H 0.6119 0.1350 0.2372 0.095 Uiso 1 1 calc R . .
C14 C 0.2220(4) 0.1810(4) 0.3124(4) 0.0871(15) Uani 1 1 d . . .
H14A H 0.1923 0.1469 0.2607 0.104 Uiso 1 1 calc R . .
C15 C 0.1509(5) 0.1708(4) 0.3904(6) 0.106(2) Uani 1 1 d . . .
H15A H 0.0729 0.1298 0.3898 0.127 Uiso 1 1 calc R . .
C16 C 0.1914(6) 0.2190(5) 0.4683(5) 0.1076(19) Uani 1 1 d . . .
H16A H 0.1426 0.2106 0.5200 0.129 Uiso 1 1 calc R . .
C17 C 0.3056(6) 0.2796(4) 0.4675(4) 0.1019(18) Uani 1 1 d . . .
H17A H 0.3353 0.3134 0.5193 0.122 Uiso 1 1 calc R . .
C18 C 0.3771(4) 0.2910(4) 0.3904(5) 0.0838(15) Uani 1 1 d . . .
H18A H 0.4544 0.3328 0.3913 0.101 Uiso 1 1 calc R . .
C19 C 0.3374(4) 0.2423(3) 0.3124(4) 0.0613(12) Uani 1 1 d . . .
C20 C 0.6176(4) 0.4175(3) 0.2330(3) 0.0790(15) Uani 1 1 d . . .
H20A H 0.5834 0.4621 0.1843 0.095 Uiso 1 1 calc R . .
H20B H 0.5961 0.4559 0.2878 0.095 Uiso 1 1 calc R . .
C21 C 0.8177(5) 0.3800(5) 0.3039(4) 0.135(2) Uani 1 1 d . . .
H21A H 0.9108 0.3738 0.2943 0.202 Uiso 1 1 calc R . .
H21B H 0.7840 0.3093 0.3248 0.202 Uiso 1 1 calc R . .
H21C H 0.8008 0.4373 0.3473 0.202 Uiso 1 1 calc R . .
N1 N 0.2588(3) 0.3119(3) 0.1201(3) 0.0659(10) Uani 1 1 d . . .
O1 O 0.1529(3) 0.4744(2) 0.1073(2) 0.0877(10) Uani 1 1 d . . .
O2 O 0.3012(3) 0.4619(3) 0.2147(2) 0.0835(11) Uani 1 1 d . . .
O3 O 0.3742(3) 0.1561(3) 0.0959(2) 0.0901(11) Uani 1 1 d . . .
O4 O 0.7560(3) 0.4082(2) 0.2250(2) 0.0969(11) Uani 1 1 d . . .

loop_
_atom_site_aniso_label
_atom_site_aniso_U_11
_atom_site_aniso_U_22
_atom_site_aniso_U_33
_atom_site_aniso_U_23
_atom_site_aniso_U_13
_atom_site_aniso_U_12
C1 0.058(3) 0.059(4) 0.096(5) 0.005(3) -0.007(3) -0.004(2)
C2 0.107(4) 0.065(4) 0.133(5) 0.007(3) -0.049(4) -0.007(3)
C3 0.072(3) 0.069(3) 0.078(4) 0.006(2) -0.010(3) -0.013(2)
C4 0.111(4) 0.076(4) 0.086(5) -0.010(3) -0.020(4) -0.012(3)
C5 0.139(5) 0.067(5) 0.170(9) -0.018(4) -0.068(5) -0.002(4)
C6 0.093(4) 0.094(5) 0.196(10) 0.032(5) -0.059(5) -0.028(4)
C7 0.081(4) 0.151(6) 0.150(7) 0.011(5) 0.000(4) -0.038(4)
C8 0.070(3) 0.099(4) 0.134(6) -0.017(4) 0.009(4) -0.020(3)
C9 0.062(3) 0.067(3) 0.075(4) -0.003(3) -0.013(3) -0.011(2)
C10 0.055(3) 0.056(3) 0.092(5) -0.001(3) 0.007(3) -0.002(2)
C11 0.046(2) 0.054(3) 0.083(4) -0.002(2) 0.001(3) 0.002(2)
C12 0.053(3) 0.052(3) 0.089(4) -0.003(2) 0.007(3) -0.0038(19)
C13 0.050(2) 0.070(3) 0.119(5) 0.005(3) 0.009(3) 0.010(2)
C14 0.070(3) 0.080(3) 0.111(5) -0.003(3) 0.019(4) -0.010(3)
C15 0.078(4) 0.098(4) 0.143(7) 0.008(4) 0.026(5) -0.011(3)
C16 0.100(5) 0.133(5) 0.089(6) 0.017(4) 0.021(4) 0.016(4)
C17 0.094(4) 0.108(4) 0.104(6) 0.017(3) 0.002(4) 0.005(3)
C18 0.064(3) 0.101(4) 0.086(5) 0.019(3) -0.009(4) -0.001(3)
C19 0.051(3) 0.059(3) 0.074(4) 0.005(2) -0.003(3) 0.008(2)
C20 0.077(3) 0.063(3) 0.096(5) 0.001(2) -0.005(3) -0.006(2)
C21 0.113(4) 0.165(5) 0.125(6) -0.011(5) -0.047(5) -0.001(4)
N1 0.058(2) 0.050(2) 0.090(3) -0.0085(19) -0.011(2) -0.0016(17)
O1 0.0876(19) 0.060(2) 0.115(3) -0.0037(19) -0.026(2) 0.0045(17)
O2 0.081(2) 0.057(2) 0.113(3) -0.0137(19) -0.023(2) 0.0005(15)
O3 0.089(2) 0.074(2) 0.108(3) -0.023(2) 0.011(2) 0.0090(16)
O4 0.075(2) 0.102(3) 0.114(3) -0.004(2) 0.004(3) -0.0245(18)

loop_
_atom_type_symbol
_atom_type_description
_atom_type_scat_dispersion_real
_atom_type_scat_dispersion_imag
_atom_type_scat_source
C C 0.0033 0.0016 'International Tables Vol C Tables 4.2.6.8 and 6.1.1.4'
H H 0.0000 0.0000 'International Tables Vol C Tables 4.2.6.8 and 6.1.1.4'
N N 0.0061 0.0033 'International Tables Vol C Tables 4.2.6.8 and 6.1.1.4'
O O 0.0106 0.0060 'International Tables Vol C Tables 4.2.6.8 and 6.1.1.4'

loop_
_geom_angle_atom_site_label_1
_geom_angle_atom_site_label_2
_geom_angle_atom_site_label_3
_geom_angle
_geom_angle_site_symmetry_1
_geom_angle_site_symmetry_3
_geom_angle_publ_flag
O2 C1 O1 122.4(5) . . ?
O2 C1 N1 128.4(5) . . ?
O1 C1 N1 109.2(5) . . ?
O1 C2 C3 106.8(4) . . ?
N1 C3 C2 101.0(3) . . ?
N1 C3 C9 111.4(4) . . ?
C2 C3 C9 115.6(4) . . ?
C9 C4 C5 120.0(6) . . ?
C6 C5 C4 118.1(6) . . ?
C7 C6 C5 122.9(7) . . ?
C6 C7 C8 117.5(7) . . ?
C9 C8 C7 121.7(6) . . ?
C4 C9 C8 119.7(4) . . ?
C4 C9 C3 120.9(5) . . ?
C8 C9 C3 119.4(4) . . ?
O3 C10 N1 117.1(5) . . ?
O3 C10 C11 122.9(4) . . ?
N1 C10 C11 120.0(4) . . ?
C10 C11 C19 116.5(3) . . ?
C10 C11 C12 117.8(4) . . ?
C19 C11 C12 121.9(4) . . ?
C10 C11 C13 114.7(4) . . ?
C19 C11 C13 119.4(4) . . ?
C12 C11 C13 49.0(2) . . ?
C13 C12 C20 151.8(4) . . ?
C13 C12 C11 65.8(3) . . ?
C20 C12 C11 142.2(4) . . ?
C12 C13 C11 65.1(3) . . ?
C15 C14 C19 119.3(5) . . ?
C16 C15 C14 122.4(6) . . ?
C17 C16 C15 117.9(6) . . ?
C16 C17 C18 120.4(6) . . ?
C17 C18 C19 121.9(5) . . ?
C14 C19 C18 118.1(5) . . ?
C14 C19 C11 120.8(5) . . ?
C18 C19 C11 120.9(4) . . ?
O4 C20 C12 111.0(3) . . ?
C1 N1 C10 125.6(4) . . ?
C1 N1 C3 111.4(4) . . ?
C10 N1 C3 122.4(4) . . ?
C1 O1 C2 111.4(4) . . ?
C20 O4 C21 113.2(4) . . ?

loop_
_geom_bond_atom_site_label_1
_geom_bond_atom_site_label_2
_geom_bond_distance
_geom_bond_site_symmetry_2
_geom_bond_publ_flag
C1 O2 1.194(5) . ?
C1 O1 1.337(5) . ?
C1 N1 1.386(5) . ?
C2 O1 1.424(5) . ?
C2 C3 1.524(5) . ?
C3 N1 1.473(5) . ?
C3 C9 1.516(5) . ?
C4 C9 1.352(6) . ?
C4 C5 1.404(7) . ?
C5 C6 1.368(9) . ?
C6 C7 1.349(8) . ?
C7 C8 1.382(7) . ?
C8 C9 1.367(6) . ?
C10 O3 1.215(5) . ?
C10 N1 1.386(5) . ?
C10 C11 1.483(5) . ?
C11 C19 1.488(6) . ?
C11 C12 1.507(5) . ?
C11 C13 1.515(5) . ?
C12 C13 1.254(5) . ?
C12 C20 1.491(5) . ?
C14 C15 1.387(7) . ?
C14 C19 1.380(5) . ?
C15 C16 1.371(7) . ?
C16 C17 1.366(7) . ?
C17 C18 1.379(6) . ?
C18 C19 1.374(6) . ?
C20 O4 1.417(4) . ?
C21 O4 1.389(6) . ?

loop_
_geom_torsion_atom_site_label_1
_geom_torsion_atom_site_label_2
_geom_torsion_atom_site_label_3
_geom_torsion_atom_site_label_4
_geom_torsion
_geom_torsion_site_symmetry_1
_geom_torsion_site_symmetry_2
_geom_torsion_site_symmetry_3
_geom_torsion_site_symmetry_4
_geom_torsion_publ_flag
O1 C2 C3 N1 -3.3(5) . . . . ?
O1 C2 C3 C9 117.1(4) . . . . ?
C9 C4 C5 C6 1.9(9) . . . . ?
C4 C5 C6 C7 -3.0(10) . . . . ?
C5 C6 C7 C8 3.5(11) . . . . ?
C6 C7 C8 C9 -3.2(9) . . . . ?
C5 C4 C9 C8 -1.6(7) . . . . ?
C5 C4 C9 C3 179.0(4) . . . . ?
C7 C8 C9 C4 2.3(8) . . . . ?
C7 C8 C9 C3 -178.4(5) . . . . ?
N1 C3 C9 C4 -117.2(5) . . . . ?
C2 C3 C9 C4 128.3(5) . . . . ?
N1 C3 C9 C8 63.4(5) . . . . ?
C2 C3 C9 C8 -51.1(6) . . . . ?
O3 C10 C11 C19 -115.9(5) . . . . ?
N1 C10 C11 C19 61.7(5) . . . . ?
O3 C10 C11 C12 85.4(6) . . . . ?
N1 C10 C11 C12 -97.0(4) . . . . ?
O3 C10 C11 C13 30.4(6) . . . . ?
N1 C10 C11 C13 -152.0(4) . . . . ?
C10 C11 C12 C13 -99.6(5) . . . . ?
C19 C11 C12 C13 102.9(5) . . . . ?
C10 C11 C12 C20 82.7(8) . . . . ?
C19 C11 C12 C20 -74.8(8) . . . . ?
C13 C11 C12 C20 -177.7(8) . . . . ?
C20 C12 C13 C11 177.0(11) . . . . ?
C10 C11 C13 C12 106.3(5) . . . . ?
C19 C11 C13 C12 -108.4(5) . . . . ?
C19 C14 C15 C16 -0.4(8) . . . . ?
C14 C15 C16 C17 0.5(9) . . . . ?
C15 C16 C17 C18 -0.2(8) . . . . ?
C16 C17 C18 C19 -0.2(7) . . . . ?
C15 C14 C19 C18 0.0(6) . . . . ?
C15 C14 C19 C11 175.2(4) . . . . ?
C17 C18 C19 C14 0.3(7) . . . . ?
C17 C18 C19 C11 -174.9(4) . . . . ?
C10 C11 C19 C14 28.2(5) . . . . ?
C12 C11 C19 C14 -174.0(4) . . . . ?
C13 C11 C19 C14 -116.4(5) . . . . ?
C10 C11 C19 C18 -156.8(4) . . . . ?
C12 C11 C19 C18 1.0(6) . . . . ?
C13 C11 C19 C18 58.6(6) . . . . ?
C13 C12 C20 O4 9.9(12) . . . . ?
C11 C12 C20 O4 -174.6(6) . . . . ?
O2 C1 N1 C10 -6.9(8) . . . . ?
O1 C1 N1 C10 173.1(4) . . . . ?
O2 C1 N1 C3 -178.3(4) . . . . ?
O1 C1 N1 C3 1.7(5) . . . . ?
O3 C10 N1 C1 -162.4(4) . . . . ?
C11 C10 N1 C1 19.9(6) . . . . ?
O3 C10 N1 C3 8.1(6) . . . . ?
C11 C10 N1 C3 -169.6(4) . . . . ?
C2 C3 N1 C1 1.1(5) . . . . ?
C9 C3 N1 C1 -122.2(4) . . . . ?
C2 C3 N1 C10 -170.6(4) . . . . ?
C9 C3 N1 C10 66.1(5) . . . . ?
O2 C1 O1 C2 176.0(5) . . . . ?
N1 C1 O1 C2 -4.0(5) . . . . ?
C3 C2 O1 C1 4.6(5) . . . . ?
C12 C20 O4 C21 -79.4(5) . . . . ?

loop_
_cod_related_entry_id
_cod_related_entry_database
_cod_related_entry_code
1 ChemSpider 30659207
